data_7205239
loop_
_publ_author_name
'Tian, Dan'
'Pang, Yu'
'Zhou, Yan-Hong'
'Guan, Li'
'Zhang, Hong'

_publ_section_title
;
 A series of complexes based on
 biphenyl-2,5,2&#x2032;,5&#x2032;-tetracarboxylic acid: syntheses,
 crystal structures, luminescent and magnetic properties
;
_journal_issue 3
_journal_name_full CrystEngComm
_journal_page_first 957
_journal_paper_doi 10.1039/c0ce00281j
_journal_volume 13
_journal_year 2011
_chemical_formula_moiety 'C36 H38 N4 Ni2 O16'
_chemical_formula_sum 'C36 H38 N4 Ni2 O16'
_chemical_formula_weight 900.08
_chemical_name_systematic
;
?
;
_space_group_IT_number 14
_symmetry_cell_setting monoclinic
_symmetry_space_group_name_Hall '-P 2ybc'
_symmetry_space_group_name_H-M 'P 1 21/c 1'
_atom_sites_solution_hydrogens geom
_atom_sites_solution_primary direct
_atom_sites_solution_secondary difmap
_audit_creation_method SHELXL-97
_cell_angle_alpha 90.00
_cell_angle_beta 113.099(2)
_cell_angle_gamma 90.00
_cell_formula_units_Z 4
_cell_length_a 14.223(2)
_cell_length_b 19.095(3)
_cell_length_c 15.143(2)
_cell_measurement_temperature 293(2)
_cell_measurement_theta_max 25.00
_cell_measurement_theta_min 1.56
_cell_volume 3782.9(9)
_computing_cell_refinement 'SMART (Bruker, 2002)'
_computing_data_collection 'SMART (Bruker, 2002)'
_computing_data_reduction 'SAINT (Bruker, 2002)'
_computing_molecular_graphics 'DIAMOND (Brandenburg, 1999)'
_computing_publication_material SHELXTL
_computing_structure_refinement 'SHELXL-97 (Sheldrick, 1997)'
_computing_structure_solution 'SHELXS-97 (Sheldrick, 1990)'
_diffrn_ambient_temperature 293(2)
_diffrn_measured_fraction_theta_full 0.996
_diffrn_measured_fraction_theta_max 0.996
_diffrn_measurement_device_type 'BRUKER SMART CCD Apex II'
_diffrn_measurement_method 'omega and phi'
_diffrn_radiation_monochromator graphite
_diffrn_radiation_source 'fine-focus sealed tube'
_diffrn_radiation_type MoK\a
_diffrn_radiation_wavelength 0.71073
_diffrn_reflns_av_R_equivalents 0.0770
_diffrn_reflns_av_sigmaI/netI 0.1016
_diffrn_reflns_limit_h_max 16
_diffrn_reflns_limit_h_min -11
_diffrn_reflns_limit_k_max 22
_diffrn_reflns_limit_k_min -21
_diffrn_reflns_limit_l_max 17
_diffrn_reflns_limit_l_min -17
_diffrn_reflns_number 19000
_diffrn_reflns_theta_full 25.00
_diffrn_reflns_theta_max 25.00
_diffrn_reflns_theta_min 1.56
_exptl_absorpt_coefficient_mu 1.076
_exptl_absorpt_correction_T_max 0.869
_exptl_absorpt_correction_T_min 0.846
_exptl_absorpt_correction_type empirical
_exptl_absorpt_process_details 'ABSCOR by T.Higashi 8 March, 1995'
_exptl_crystal_colour blue
_exptl_crystal_density_diffrn 1.577
_exptl_crystal_density_method 'not measured'
_exptl_crystal_description neddle
_exptl_crystal_F_000 1856
_exptl_crystal_size_max 0.29
_exptl_crystal_size_mid 0.13
_exptl_crystal_size_min 0.13
_refine_diff_density_max 0.480
_refine_diff_density_min -0.484
_refine_diff_density_rms 0.078
_refine_ls_extinction_method none
_refine_ls_goodness_of_fit_ref 0.919
_refine_ls_hydrogen_treatment mixed
_refine_ls_matrix_type full
_refine_ls_number_parameters 561
_refine_ls_number_reflns 6629
_refine_ls_number_restraints 7
_refine_ls_restrained_S_all 0.918
_refine_ls_R_factor_all 0.1141
_refine_ls_R_factor_gt 0.0494
_refine_ls_shift/su_max 0.001
_refine_ls_shift/su_mean 0.000
_refine_ls_structure_factor_coef Fsqd
_refine_ls_weighting_details 'calc w=1/[\s^2^(Fo^2^)+(0.0403P)^2^+0.0000P] where P=(Fo^2^+2Fc^2^)/3'
_refine_ls_weighting_scheme calc
_refine_ls_wR_factor_gt 0.0882
_refine_ls_wR_factor_ref 0.1014
_reflns_number_gt 3820
_reflns_number_total 6629
_reflns_threshold_expression >2sigma(I)
_cod_data_source_file C0CE00281J.TXT
_cod_data_source_block complex-4
_cod_original_cell_volume 3783.0(9)
_cod_original_sg_symbol_Hall P21/c
_cod_original_sg_symbol_H-M P21/c
_cod_database_code 7205239

loop_
_symmetry_equiv_pos_as_xyz
'x, y, z'
'-x, y+1/2, -z+1/2'
'-x, -y, -z'
'x, -y-1/2, z-1/2'

loop_
_atom_site_label
_atom_site_type_symbol
_atom_site_fract_x
_atom_site_fract_y
_atom_site_fract_z
_atom_site_U_iso_or_equiv
_atom_site_adp_type
_atom_site_occupancy
_atom_site_symmetry_multiplicity
_atom_site_calc_flag
_atom_site_refinement_flags
_atom_site_disorder_assembly
_atom_site_disorder_group
C1 C 1.1298(4) 0.1632(3) 0.5599(4) 0.0467(14) Uani 1 1 d . . .
H1 H 1.0754 0.1322 0.5332 0.056 Uiso 1 1 calc R . .
C2 C 1.2214(5) 0.1378(3) 0.6244(4) 0.0603(16) Uani 1 1 d . . .
H2 H 1.2289 0.0905 0.6399 0.072 Uiso 1 1 calc R . .
C3 C 1.3017(4) 0.1830(3) 0.6655(4) 0.0618(17) Uani 1 1 d . . .
H3 H 1.3642 0.1669 0.7095 0.074 Uiso 1 1 calc R . .
C4 C 1.2881(4) 0.2524(3) 0.6406(4) 0.0540(14) Uani 1 1 d . . .
H4 H 1.3415 0.2839 0.6680 0.065 Uiso 1 1 calc R . .
C5 C 1.1949(3) 0.2755(3) 0.5748(3) 0.0377(12) Uani 1 1 d . . .
C6 C 1.1736(3) 0.3493(2) 0.5427(3) 0.0367(12) Uani 1 1 d . . .
C7 C 1.2462(4) 0.4013(3) 0.5667(4) 0.0509(15) Uani 1 1 d . . .
H7 H 1.3135 0.3919 0.6075 0.061 Uiso 1 1 calc R . .
C8 C 1.2184(4) 0.4673(3) 0.5296(4) 0.0538(15) Uani 1 1 d . . .
H8 H 1.2666 0.5031 0.5462 0.065 Uiso 1 1 calc R . .
C9 C 1.1203(4) 0.4804(2) 0.4686(4) 0.0480(14) Uani 1 1 d . . .
H9 H 1.1008 0.5246 0.4419 0.058 Uiso 1 1 calc R . .
C10 C 1.0503(4) 0.4264(2) 0.4475(4) 0.0406(13) Uani 1 1 d . . .
H10 H 0.9828 0.4352 0.4070 0.049 Uiso 1 1 calc R . .
C11 C 0.7651(3) 0.32996(19) 0.3443(3) 0.0231(10) Uani 1 1 d . . .
C12 C 0.6957(3) 0.39164(19) 0.3057(3) 0.0215(10) Uani 1 1 d . . .
C13 C 0.6086(3) 0.3964(2) 0.3256(3) 0.0280(11) Uani 1 1 d . . .
H13 H 0.5917 0.3590 0.3560 0.034 Uiso 1 1 calc R . .
C14 C 0.5462(3) 0.4547(2) 0.3018(3) 0.0295(11) Uani 1 1 d . . .
H14 H 0.4892 0.4567 0.3175 0.035 Uiso 1 1 calc R . .
C15 C 0.5686(3) 0.5101(2) 0.2547(3) 0.0265(10) Uani 1 1 d . . .
C16 C 0.5077(4) 0.5770(2) 0.2335(4) 0.0427(13) Uani 1 1 d . . .
C17 C 0.6525(3) 0.5039(2) 0.2306(3) 0.0265(10) Uani 1 1 d . . .
H17 H 0.6658 0.5401 0.1961 0.032 Uiso 1 1 calc R . .
C18 C 0.7182(3) 0.44654(19) 0.2550(3) 0.0193(9) Uani 1 1 d . . .
C19 C 0.8069(3) 0.4488(2) 0.2249(3) 0.0242(10) Uani 1 1 d . . .
C20 C 0.8642(3) 0.5101(2) 0.2432(3) 0.0269(10) Uani 1 1 d . . .
H20 H 0.8488 0.5458 0.2771 0.032 Uiso 1 1 calc R . .
C21 C 0.9443(3) 0.5199(2) 0.2124(3) 0.0297(11) Uani 1 1 d . . .
C22 C 0.9958(4) 0.5905(2) 0.2225(4) 0.0408(13) Uani 1 1 d . . .
C23 C 0.9701(3) 0.4652(2) 0.1675(4) 0.0429(13) Uani 1 1 d . . .
H23 H 1.0248 0.4699 0.1489 0.051 Uiso 1 1 calc R . .
C24 C 0.9156(3) 0.4037(2) 0.1496(3) 0.0385(12) Uani 1 1 d . . .
H24 H 0.9343 0.3670 0.1194 0.046 Uiso 1 1 calc R . .
C25 C 0.8330(3) 0.39524(19) 0.1760(3) 0.0250(10) Uani 1 1 d . . .
C26 C 0.7735(3) 0.3276(2) 0.1445(3) 0.0249(10) Uani 1 1 d . . .
C27 C 0.4745(4) 0.3973(2) 0.0505(3) 0.0409(12) Uani 1 1 d . . .
H27 H 0.5403 0.4113 0.0899 0.049 Uiso 1 1 calc R . .
C28 C 0.3966(4) 0.4462(3) 0.0256(4) 0.0508(14) Uani 1 1 d . . .
H28 H 0.4098 0.4917 0.0493 0.061 Uiso 1 1 calc R . .
C29 C 0.3010(4) 0.4269(3) -0.0337(4) 0.0544(15) Uani 1 1 d . . .
H29 H 0.2474 0.4589 -0.0508 0.065 Uiso 1 1 calc R . .
C30 C 0.2840(4) 0.3598(3) -0.0681(4) 0.0509(14) Uani 1 1 d . . .
H30 H 0.2193 0.3465 -0.1110 0.061 Uiso 1 1 calc R . .
C31 C 0.3639(3) 0.3113(3) -0.0386(3) 0.0391(12) Uani 1 1 d . . .
C32 C 0.3532(4) 0.2374(3) -0.0652(3) 0.0444(13) Uani 1 1 d . . .
C33 C 0.2622(4) 0.2064(3) -0.1246(4) 0.0631(17) Uani 1 1 d . . .
H33 H 0.2038 0.2337 -0.1527 0.076 Uiso 1 1 calc R . .
C34 C 0.2577(5) 0.1356(4) -0.1421(4) 0.076(2) Uani 1 1 d . . .
H34 H 0.1964 0.1146 -0.1812 0.092 Uiso 1 1 calc R . .
C35 C 0.3454(5) 0.0958(3) -0.1008(4) 0.0697(19) Uani 1 1 d . . .
H35 H 0.3445 0.0479 -0.1116 0.084 Uiso 1 1 calc R . .
C36 C 0.4346(4) 0.1294(3) -0.0429(4) 0.0543(15) Uani 1 1 d . . .
H36 H 0.4939 0.1030 -0.0152 0.065 Uiso 1 1 calc R . .
N1 N 1.1157(3) 0.2307(2) 0.5342(3) 0.0371(10) Uani 1 1 d . . .
N2 N 1.0759(3) 0.36234(18) 0.4828(3) 0.0334(9) Uani 1 1 d . . .
N3 N 0.4593(3) 0.33111(19) 0.0206(3) 0.0331(9) Uani 1 1 d . . .
N4 N 0.4390(3) 0.1979(2) -0.0253(3) 0.0408(10) Uani 1 1 d . . .
Ni1 Ni 0.97934(4) 0.27802(3) 0.44828(4) 0.02796(16) Uani 1 1 d . . .
Ni2 Ni 0.56969(4) 0.25564(3) 0.05047(4) 0.02912(16) Uani 1 1 d . . .
O1 O 0.8592(2) 0.34035(13) 0.3717(2) 0.0309(7) Uani 1 1 d . . .
O2 O 0.72491(19) 0.27129(13) 0.3481(2) 0.0289(7) Uani 1 1 d . . .
O3 O 0.4558(3) 0.59044(18) 0.2785(3) 0.0897(16) Uani 1 1 d . . .
O4 O 0.5208(4) 0.6175(2) 0.1783(4) 0.117(2) Uani 1 1 d . . .
O7 O 0.9589(2) 0.64151(16) 0.2512(2) 0.0480(9) Uani 1 1 d . . .
O8 O 1.0690(3) 0.59442(16) 0.1958(3) 0.0585(11) Uani 1 1 d . . .
O5 O 0.6787(2) 0.32935(13) 0.1198(2) 0.0316(7) Uani 1 1 d . . .
O6 O 0.8246(2) 0.27314(13) 0.1449(2) 0.0376(8) Uani 1 1 d . . .
O1W O 0.9475(3) 0.29387(18) 0.5704(2) 0.0480(9) Uani 1 1 d D . .
H1WA H 0.9872 0.3230 0.6052 0.072 Uiso 1 1 calc R . .
O2W O 0.8917(2) 0.18841(15) 0.4212(3) 0.0373(8) Uani 1 1 d D . .
H2WA H 0.8313 0.1986 0.3921 0.056 Uiso 1 1 calc R . .
O3W O 1.0038(2) 0.26339(16) 0.3213(2) 0.0352(8) Uani 1 1 d D . .
H3WA H 0.9515 0.2734 0.2749 0.053 Uiso 1 1 calc R . .
O4W O 0.5600(3) 0.23057(15) 0.1809(2) 0.0402(8) Uani 1 1 d . . .
H4WA H 0.5537 0.1881 0.1842 0.060 Uiso 1 1 calc R . .
O5W O 0.6755(2) 0.17785(16) 0.0640(3) 0.0411(8) Uani 1 1 d D . .
H5WA H 0.7334 0.1941 0.0893 0.062 Uiso 1 1 calc R . .
O6W O 0.5840(3) 0.27802(18) -0.0773(2) 0.0473(9) Uani 1 1 d D . .
H6WA H 0.5436 0.3091 -0.1057 0.071 Uiso 1 1 calc R . .
O7W O 0.7198(4) 0.0643(2) 0.1869(4) 0.0745(12) Uani 1 1 d D . .
O8W O 0.2386(12) 0.5544(7) 0.0866(9) 0.555(13) Uani 1 1 d . . .
H1WB H 0.903(3) 0.2677(18) 0.581(3) 0.048(15) Uiso 1 1 d D . .
H4WB H 0.614(4) 0.251(3) 0.238(4) 0.09(2) Uiso 1 1 d . . .
H2WB H 0.907(5) 0.157(3) 0.383(4) 0.13(3) Uiso 1 1 d D . .
H6WB H 0.625(4) 0.257(3) -0.101(4) 0.12(3) Uiso 1 1 d D . .
H3WB H 1.009(4) 0.2193(13) 0.304(4) 0.08(2) Uiso 1 1 d D . .
H5WB H 0.694(4) 0.143(2) 0.107(4) 0.11(3) Uiso 1 1 d D . .
H7WB H 0.762(5) 0.042(4) 0.242(4) 0.20(5) Uiso 1 1 d D . .
H7WA H 0.651(2) 0.063(4) 0.149(5) 0.16(4) Uiso 1 1 d D . .

loop_
_atom_site_aniso_label
_atom_site_aniso_U_11
_atom_site_aniso_U_22
_atom_site_aniso_U_33
_atom_site_aniso_U_23
_atom_site_aniso_U_13
_atom_site_aniso_U_12
C1 0.047(3) 0.048(3) 0.050(4) 0.014(3) 0.024(3) 0.018(3)
C2 0.067(4) 0.068(4) 0.053(4) 0.026(3) 0.031(4) 0.033(3)
C3 0.040(4) 0.101(5) 0.043(4) 0.015(4) 0.015(3) 0.032(3)
C4 0.034(3) 0.081(4) 0.041(4) 0.003(3) 0.008(3) 0.006(3)
C5 0.028(3) 0.066(4) 0.019(3) 0.001(2) 0.008(2) 0.006(3)
C6 0.025(3) 0.058(3) 0.025(3) -0.010(2) 0.007(2) -0.003(2)
C7 0.026(3) 0.076(4) 0.041(4) -0.023(3) 0.002(3) -0.008(3)
C8 0.042(4) 0.057(4) 0.060(4) -0.027(3) 0.017(3) -0.026(3)
C9 0.054(4) 0.044(3) 0.046(4) -0.010(3) 0.020(3) -0.016(3)
C10 0.031(3) 0.042(3) 0.047(4) -0.002(3) 0.013(3) -0.009(2)
C11 0.025(3) 0.020(2) 0.027(3) -0.0050(19) 0.014(2) -0.0004(19)
C12 0.022(2) 0.017(2) 0.025(3) -0.0023(18) 0.009(2) -0.0032(17)
C13 0.031(3) 0.025(2) 0.033(3) 0.008(2) 0.017(2) 0.0011(19)
C14 0.020(2) 0.034(3) 0.039(3) -0.001(2) 0.015(2) 0.0031(19)
C15 0.029(3) 0.024(2) 0.026(3) -0.002(2) 0.011(2) 0.0047(19)
C16 0.047(3) 0.043(3) 0.050(4) 0.015(3) 0.032(3) 0.016(2)
C17 0.028(3) 0.021(2) 0.033(3) 0.001(2) 0.014(2) 0.0014(18)
C18 0.020(2) 0.019(2) 0.019(2) -0.0019(18) 0.0079(19) -0.0007(17)
C19 0.025(2) 0.021(2) 0.026(3) 0.0030(19) 0.009(2) -0.0015(18)
C20 0.028(3) 0.024(2) 0.026(3) 0.002(2) 0.009(2) 0.0041(19)
C21 0.024(3) 0.033(3) 0.032(3) 0.002(2) 0.010(2) -0.006(2)
C22 0.035(3) 0.040(3) 0.040(3) 0.004(2) 0.006(3) -0.015(2)
C23 0.035(3) 0.037(3) 0.066(4) 0.000(3) 0.030(3) -0.003(2)
C24 0.037(3) 0.034(3) 0.053(4) -0.010(2) 0.027(3) -0.005(2)
C25 0.024(3) 0.020(2) 0.032(3) 0.0006(19) 0.011(2) -0.0029(18)
C26 0.029(3) 0.026(2) 0.021(3) 0.0008(19) 0.010(2) 0.001(2)
C27 0.032(3) 0.053(3) 0.036(3) 0.000(3) 0.011(2) 0.002(2)
C28 0.053(4) 0.057(4) 0.041(4) 0.012(3) 0.017(3) 0.022(3)
C29 0.037(3) 0.088(5) 0.039(4) 0.018(3) 0.015(3) 0.024(3)
C30 0.033(3) 0.088(4) 0.026(3) 0.010(3) 0.007(3) 0.006(3)
C31 0.028(3) 0.064(4) 0.029(3) -0.001(3) 0.016(3) -0.004(3)
C32 0.030(3) 0.078(4) 0.026(3) -0.009(3) 0.012(3) -0.016(3)
C33 0.032(3) 0.121(5) 0.040(4) -0.023(4) 0.018(3) -0.031(3)
C34 0.067(5) 0.125(6) 0.047(4) -0.041(4) 0.033(4) -0.064(4)
C35 0.083(5) 0.083(5) 0.064(5) -0.041(4) 0.052(4) -0.050(4)
C36 0.061(4) 0.055(4) 0.054(4) -0.024(3) 0.031(3) -0.026(3)
N1 0.028(2) 0.049(3) 0.037(3) 0.005(2) 0.016(2) 0.0092(19)
N2 0.029(2) 0.034(2) 0.033(3) -0.0021(19) 0.008(2) -0.0033(17)
N3 0.027(2) 0.049(3) 0.023(2) -0.0042(19) 0.0096(19) -0.0030(18)
N4 0.042(3) 0.052(3) 0.031(3) -0.015(2) 0.018(2) -0.015(2)
Ni1 0.0237(3) 0.0291(3) 0.0303(4) 0.0014(3) 0.0097(3) 0.0018(2)
Ni2 0.0265(3) 0.0319(3) 0.0285(4) -0.0042(3) 0.0103(3) -0.0042(3)
O1 0.0181(17) 0.0277(16) 0.043(2) 0.0051(14) 0.0085(15) -0.0011(13)
O2 0.0257(17) 0.0194(16) 0.041(2) 0.0031(13) 0.0124(15) -0.0032(12)
O3 0.127(4) 0.061(3) 0.125(4) 0.034(2) 0.097(4) 0.054(2)
O4 0.157(5) 0.097(3) 0.149(5) 0.087(3) 0.118(4) 0.091(3)
O7 0.057(2) 0.0337(19) 0.057(3) -0.0106(18) 0.026(2) -0.0152(17)
O8 0.043(2) 0.045(2) 0.094(3) 0.012(2) 0.035(2) -0.0124(17)
O5 0.0198(17) 0.0306(17) 0.040(2) -0.0061(14) 0.0065(15) -0.0014(13)
O6 0.0300(18) 0.0226(16) 0.062(2) -0.0072(15) 0.0204(17) 0.0027(13)
O1W 0.046(2) 0.060(3) 0.048(3) -0.0102(18) 0.028(2) -0.0256(18)
O2W 0.0336(19) 0.0287(18) 0.049(3) 0.0054(16) 0.0159(19) 0.0035(14)
O3W 0.035(2) 0.035(2) 0.034(2) -0.0014(16) 0.0114(16) 0.0063(15)
O4W 0.046(2) 0.041(2) 0.031(2) -0.0034(16) 0.0125(17) -0.0185(17)
O5W 0.039(2) 0.035(2) 0.044(2) -0.0066(18) 0.0098(19) -0.0009(15)
O6W 0.061(3) 0.053(2) 0.039(2) 0.0149(17) 0.031(2) 0.0296(18)
O7W 0.075(4) 0.061(3) 0.088(4) 0.008(3) 0.032(3) 0.001(2)
O8W 0.76(3) 0.490(19) 0.292(16) -0.054(13) 0.076(17) 0.45(2)

loop_
_atom_type_symbol
_atom_type_description
_atom_type_scat_dispersion_real
_atom_type_scat_dispersion_imag
_atom_type_scat_source
C C 0.0033 0.0016 'International Tables Vol C Tables 4.2.6.8 and 6.1.1.4'
H H 0.0000 0.0000 'International Tables Vol C Tables 4.2.6.8 and 6.1.1.4'
N N 0.0061 0.0033 'International Tables Vol C Tables 4.2.6.8 and 6.1.1.4'
O O 0.0106 0.0060 'International Tables Vol C Tables 4.2.6.8 and 6.1.1.4'
Ni Ni 0.3393 1.1124 'International Tables Vol C Tables 4.2.6.8 and 6.1.1.4'

loop_
_geom_angle_atom_site_label_1
_geom_angle_atom_site_label_2
_geom_angle_atom_site_label_3
_geom_angle
_geom_angle_site_symmetry_1
_geom_angle_site_symmetry_3
_geom_angle_publ_flag
N1 C1 C2 122.5(5) . . ?
N1 C1 H1 118.8 . . ?
C2 C1 H1 118.8 . . ?
C3 C2 C1 119.4(5) . . ?
C3 C2 H2 120.3 . . ?
C1 C2 H2 120.3 . . ?
C4 C3 C2 118.8(5) . . ?
C4 C3 H3 120.6 . . ?
C2 C3 H3 120.6 . . ?
C3 C4 C5 120.0(5) . . ?
C3 C4 H4 120.0 . . ?
C5 C4 H4 120.0 . . ?
N1 C5 C4 121.2(5) . . ?
N1 C5 C6 115.1(4) . . ?
C4 C5 C6 123.7(5) . . ?
N2 C6 C7 120.8(5) . . ?
N2 C6 C5 114.8(4) . . ?
C7 C6 C5 124.3(5) . . ?
C8 C7 C6 119.3(5) . . ?
C8 C7 H7 120.4 . . ?
C6 C7 H7 120.4 . . ?
C9 C8 C7 120.0(5) . . ?
C9 C8 H8 120.0 . . ?
C7 C8 H8 120.0 . . ?
C8 C9 C10 118.3(5) . . ?
C8 C9 H9 120.8 . . ?
C10 C9 H9 120.8 . . ?
N2 C10 C9 122.4(5) . . ?
N2 C10 H10 118.8 . . ?
C9 C10 H10 118.8 . . ?
O1 C11 O2 124.5(4) . . ?
O1 C11 C12 117.3(3) . . ?
O2 C11 C12 118.1(4) . . ?
C13 C12 C18 118.9(3) . . ?
C13 C12 C11 118.3(3) . . ?
C18 C12 C11 122.8(3) . . ?
C14 C13 C12 122.2(4) . . ?
C14 C13 H13 118.9 . . ?
C12 C13 H13 118.9 . . ?
C13 C14 C15 119.8(4) . . ?
C13 C14 H14 120.1 . . ?
C15 C14 H14 120.1 . . ?
C14 C15 C17 117.9(4) . . ?
C14 C15 C16 122.0(4) . . ?
C17 C15 C16 120.1(4) . . ?
O4 C16 O3 123.2(5) . . ?
O4 C16 C15 117.3(4) . . ?
O3 C16 C15 119.1(4) . . ?
C15 C17 C18 123.8(4) . . ?
C15 C17 H17 118.1 . . ?
C18 C17 H17 118.1 . . ?
C17 C18 C12 117.2(4) . . ?
C17 C18 C19 117.0(3) . . ?
C12 C18 C19 125.8(3) . . ?
C20 C19 C25 117.8(4) . . ?
C20 C19 C18 117.3(3) . . ?
C25 C19 C18 124.9(3) . . ?
C19 C20 C21 122.3(4) . . ?
C19 C20 H20 118.8 . . ?
C21 C20 H20 118.8 . . ?
C23 C21 C20 118.2(4) . . ?
C23 C21 C22 121.0(4) . . ?
C20 C21 C22 120.7(4) . . ?
O8 C22 O7 125.1(4) . . ?
O8 C22 C21 116.7(4) . . ?
O7 C22 C21 118.1(4) . . ?
C21 C23 C24 120.6(4) . . ?
C21 C23 H23 119.7 . . ?
C24 C23 H23 119.7 . . ?
C23 C24 C25 121.1(4) . . ?
C23 C24 H24 119.4 . . ?
C25 C24 H24 119.4 . . ?
C24 C25 C19 119.9(4) . . ?
C24 C25 C26 116.0(4) . . ?
C19 C25 C26 124.0(4) . . ?
O5 C26 O6 125.0(4) . . ?
O5 C26 C25 118.3(3) . . ?
O6 C26 C25 116.7(4) . . ?
N3 C27 C28 122.9(5) . . ?
N3 C27 H27 118.6 . . ?
C28 C27 H27 118.6 . . ?
C29 C28 C27 119.0(5) . . ?
C29 C28 H28 120.5 . . ?
C27 C28 H28 120.5 . . ?
C28 C29 C30 119.2(5) . . ?
C28 C29 H29 120.4 . . ?
C30 C29 H29 120.4 . . ?
C29 C30 C31 120.0(5) . . ?
C29 C30 H30 120.0 . . ?
C31 C30 H30 120.0 . . ?
N3 C31 C30 120.3(5) . . ?
N3 C31 C32 114.9(4) . . ?
C30 C31 C32 124.7(5) . . ?
N4 C32 C33 120.0(5) . . ?
N4 C32 C31 115.8(4) . . ?
C33 C32 C31 124.2(5) . . ?
C34 C33 C32 120.4(6) . . ?
C34 C33 H33 119.8 . . ?
C32 C33 H33 119.8 . . ?
C33 C34 C35 119.2(6) . . ?
C33 C34 H34 120.4 . . ?
C35 C34 H34 120.4 . . ?
C34 C35 C36 118.2(6) . . ?
C34 C35 H35 120.9 . . ?
C36 C35 H35 120.9 . . ?
N4 C36 C35 122.7(6) . . ?
N4 C36 H36 118.6 . . ?
C35 C36 H36 118.6 . . ?
C1 N1 C5 118.2(4) . . ?
C1 N1 Ni1 126.7(3) . . ?
C5 N1 Ni1 114.7(3) . . ?
C10 N2 C6 119.2(4) . . ?
C10 N2 Ni1 124.9(3) . . ?
C6 N2 Ni1 115.9(3) . . ?
C27 N3 C31 118.5(4) . . ?
C27 N3 Ni2 125.8(3) . . ?
C31 N3 Ni2 115.6(3) . . ?
C36 N4 C32 119.5(4) . . ?
C36 N4 Ni2 126.4(4) . . ?
C32 N4 Ni2 113.9(3) . . ?
O1 Ni1 N2 90.85(13) . . ?
O1 Ni1 O2W 93.73(11) . . ?
N2 Ni1 O2W 175.37(14) . . ?
O1 Ni1 N1 169.96(13) . . ?
N2 Ni1 N1 79.23(15) . . ?
O2W Ni1 N1 96.17(14) . . ?
O1 Ni1 O1W 89.68(13) . . ?
N2 Ni1 O1W 90.95(13) . . ?
O2W Ni1 O1W 88.37(13) . . ?
N1 Ni1 O1W 88.98(14) . . ?
O1 Ni1 O3W 87.69(12) . . ?
N2 Ni1 O3W 90.18(13) . . ?
O2W Ni1 O3W 90.70(13) . . ?
N1 Ni1 O3W 93.80(13) . . ?
O1W Ni1 O3W 177.15(14) . . ?
N3 Ni2 O5 89.44(13) . . ?
N3 Ni2 O5W 173.52(15) . . ?
O5 Ni2 O5W 93.88(11) . . ?
N3 Ni2 O6W 89.80(13) . . ?
O5 Ni2 O6W 90.31(14) . . ?
O5W Ni2 O6W 84.62(14) . . ?
N3 Ni2 N4 78.99(16) . . ?
O5 Ni2 N4 168.43(14) . . ?
O5W Ni2 N4 97.61(15) . . ?
O6W Ni2 N4 89.32(15) . . ?
N3 Ni2 O4W 92.33(13) . . ?
O5 Ni2 O4W 89.43(12) . . ?
O5W Ni2 O4W 93.27(14) . . ?
O6W Ni2 O4W 177.85(13) . . ?
N4 Ni2 O4W 91.37(13) . . ?
C11 O1 Ni1 130.3(2) . . ?
C26 O5 Ni2 130.1(2) . . ?
Ni1 O1W H1WA 109.5 . . ?
Ni1 O1W H1WB 121(3) . . ?
H1WA O1W H1WB 129.3 . . ?
Ni1 O2W H2WA 109.5 . . ?
Ni1 O2W H2WB 114(4) . . ?
H2WA O2W H2WB 105.7 . . ?
Ni1 O3W H3WA 109.5 . . ?
Ni1 O3W H3WB 117(3) . . ?
H3WA O3W H3WB 96.8 . . ?
Ni2 O4W H4WA 109.5 . . ?
Ni2 O4W H4WB 115(3) . . ?
H4WA O4W H4WB 113.5 . . ?
Ni2 O5W H5WA 109.5 . . ?
Ni2 O5W H5WB 127(4) . . ?
H5WA O5W H5WB 89.4 . . ?
Ni2 O6W H6WA 109.5 . . ?
Ni2 O6W H6WB 128(4) . . ?
H6WA O6W H6WB 122.9 . . ?
H7WB O7W H7WA 135(7) . . ?

loop_
_geom_bond_atom_site_label_1
_geom_bond_atom_site_label_2
_geom_bond_distance
_geom_bond_site_symmetry_2
_geom_bond_publ_flag
C1 N1 1.340(5) . ?
C1 C2 1.374(7) . ?
C1 H1 0.9300 . ?
C2 C3 1.370(7) . ?
C2 H2 0.9300 . ?
C3 C4 1.370(7) . ?
C3 H3 0.9300 . ?
C4 C5 1.381(6) . ?
C4 H4 0.9300 . ?
C5 N1 1.354(5) . ?
C5 C6 1.482(6) . ?
C6 N2 1.351(5) . ?
C6 C7 1.376(6) . ?
C7 C8 1.373(7) . ?
C7 H7 0.9300 . ?
C8 C9 1.361(7) . ?
C8 H8 0.9300 . ?
C9 C10 1.380(6) . ?
C9 H9 0.9300 . ?
C10 N2 1.328(5) . ?
C10 H10 0.9300 . ?
C11 O1 1.252(4) . ?
C11 O2 1.269(4) . ?
C11 C12 1.500(5) . ?
C12 C13 1.388(5) . ?
C12 C18 1.408(5) . ?
C13 C14 1.381(5) . ?
C13 H13 0.9300 . ?
C14 C15 1.382(5) . ?
C14 H14 0.9300 . ?
C15 C17 1.383(5) . ?
C15 C16 1.505(6) . ?
C16 O4 1.205(5) . ?
C16 O3 1.212(5) . ?
C17 C18 1.392(5) . ?
C17 H17 0.9300 . ?
C18 C19 1.502(5) . ?
C19 C20 1.391(5) . ?
C19 C25 1.395(5) . ?
C20 C21 1.403(5) . ?
C20 H20 0.9300 . ?
C21 C23 1.373(5) . ?
C21 C22 1.513(5) . ?
C22 O8 1.258(5) . ?
C22 O7 1.261(5) . ?
C23 C24 1.376(5) . ?
C23 H23 0.9300 . ?
C24 C25 1.390(5) . ?
C24 H24 0.9300 . ?
C25 C26 1.516(5) . ?
C26 O5 1.251(4) . ?
C26 O6 1.267(4) . ?
C27 N3 1.332(5) . ?
C27 C28 1.383(6) . ?
C27 H27 0.9300 . ?
C28 C29 1.355(7) . ?
C28 H28 0.9300 . ?
C29 C30 1.368(7) . ?
C29 H29 0.9300 . ?
C30 C31 1.396(6) . ?
C30 H30 0.9300 . ?
C31 N3 1.354(5) . ?
C31 C32 1.460(6) . ?
C32 N4 1.359(6) . ?
C32 C33 1.386(6) . ?
C33 C34 1.375(8) . ?
C33 H33 0.9300 . ?
C34 C35 1.382(8) . ?
C34 H34 0.9300 . ?
C35 C36 1.384(7) . ?
C35 H35 0.9300 . ?
C36 N4 1.332(5) . ?
C36 H36 0.9300 . ?
N1 Ni1 2.071(4) . ?
N2 Ni1 2.047(3) . ?
N3 Ni2 2.047(4) . ?
N4 Ni2 2.077(4) . ?
Ni1 O1 2.031(3) . ?
Ni1 O2W 2.062(3) . ?
Ni1 O1W 2.091(3) . ?
Ni1 O3W 2.103(3) . ?
Ni2 O5 2.052(3) . ?
Ni2 O5W 2.067(3) . ?
Ni2 O6W 2.068(3) . ?
Ni2 O4W 2.089(3) . ?
O1W H1WA 0.8200 . ?
O1W H1WB 0.874(19) . ?
O2W H2WA 0.8200 . ?
O2W H2WB 0.92(2) . ?
O3W H3WA 0.8200 . ?
O3W H3WB 0.893(19) . ?
O4W H4WA 0.8200 . ?
O4W H4WB 0.99(6) . ?
O5W H5WA 0.8200 . ?
O5W H5WB 0.90(2) . ?
O6W H6WA 0.8200 . ?
O6W H6WB 0.88(2) . ?
O7W H7WB 0.91(2) . ?
O7W H7WA 0.92(2) . ?

loop_
_geom_hbond_atom_site_label_D
_geom_hbond_atom_site_label_H
_geom_hbond_atom_site_label_A
_geom_hbond_distance_DH
_geom_hbond_distance_HA
_geom_hbond_distance_DA
_geom_hbond_angle_DHA
_geom_hbond_site_symmetry_A
O6W H6WA O4 0.82 1.80 2.598(5) 165.9 3_665
O5W H5WA O6 0.82 1.95 2.696(4) 150.3 .
O4W H4WA O3 0.82 1.97 2.774(5) 167.5 2_645
O3W H3WA O6 0.82 2.08 2.885(4) 165.2 .
O2W H2WA O2 0.82 1.97 2.701(4) 148.6 .
O1W H1WA O7 0.82 2.11 2.788(5) 139.4 3_766

loop_
_geom_torsion_atom_site_label_1
_geom_torsion_atom_site_label_2
_geom_torsion_atom_site_label_3
_geom_torsion_atom_site_label_4
_geom_torsion
_geom_torsion_site_symmetry_1
_geom_torsion_site_symmetry_2
_geom_torsion_site_symmetry_3
_geom_torsion_site_symmetry_4
_geom_torsion_publ_flag
N1 C1 C2 C3 1.0(8) . . . . ?
C1 C2 C3 C4 -0.3(8) . . . . ?
C2 C3 C4 C5 -0.3(8) . . . . ?
C3 C4 C5 N1 0.3(7) . . . . ?
C3 C4 C5 C6 -179.2(4) . . . . ?
N1 C5 C6 N2 4.7(6) . . . . ?
C4 C5 C6 N2 -175.8(4) . . . . ?
N1 C5 C6 C7 -172.4(4) . . . . ?
C4 C5 C6 C7 7.1(7) . . . . ?
N2 C6 C7 C8 0.6(7) . . . . ?
C5 C6 C7 C8 177.5(4) . . . . ?
C6 C7 C8 C9 -1.1(8) . . . . ?
C7 C8 C9 C10 1.5(8) . . . . ?
C8 C9 C10 N2 -1.4(7) . . . . ?
O1 C11 C12 C13 -143.6(4) . . . . ?
O2 C11 C12 C13 35.7(6) . . . . ?
O1 C11 C12 C18 32.7(6) . . . . ?
O2 C11 C12 C18 -148.1(4) . . . . ?
C18 C12 C13 C14 -3.4(6) . . . . ?
C11 C12 C13 C14 173.0(4) . . . . ?
C12 C13 C14 C15 1.5(7) . . . . ?
C13 C14 C15 C17 1.8(6) . . . . ?
C13 C14 C15 C16 -175.5(4) . . . . ?
C14 C15 C16 O4 -167.6(5) . . . . ?
C17 C15 C16 O4 15.2(8) . . . . ?
C14 C15 C16 O3 19.2(8) . . . . ?
C17 C15 C16 O3 -158.0(5) . . . . ?
C14 C15 C17 C18 -3.1(6) . . . . ?
C16 C15 C17 C18 174.2(4) . . . . ?
C15 C17 C18 C12 1.2(6) . . . . ?
C15 C17 C18 C19 -178.9(4) . . . . ?
C13 C12 C18 C17 2.0(6) . . . . ?
C11 C12 C18 C17 -174.2(4) . . . . ?
C13 C12 C18 C19 -177.9(4) . . . . ?
C11 C12 C18 C19 5.9(6) . . . . ?
C17 C18 C19 C20 47.2(5) . . . . ?
C12 C18 C19 C20 -132.9(4) . . . . ?
C17 C18 C19 C25 -129.6(4) . . . . ?
C12 C18 C19 C25 50.3(6) . . . . ?
C25 C19 C20 C21 1.5(6) . . . . ?
C18 C19 C20 C21 -175.6(4) . . . . ?
C19 C20 C21 C23 -3.7(6) . . . . ?
C19 C20 C21 C22 172.1(4) . . . . ?
C23 C21 C22 O8 -6.4(7) . . . . ?
C20 C21 C22 O8 177.9(4) . . . . ?
C23 C21 C22 O7 169.5(5) . . . . ?
C20 C21 C22 O7 -6.2(7) . . . . ?
C20 C21 C23 C24 2.7(7) . . . . ?
C22 C21 C23 C24 -173.1(4) . . . . ?
C21 C23 C24 C25 0.4(7) . . . . ?
C23 C24 C25 C19 -2.6(7) . . . . ?
C23 C24 C25 C26 174.7(4) . . . . ?
C20 C19 C25 C24 1.7(6) . . . . ?
C18 C19 C25 C24 178.5(4) . . . . ?
C20 C19 C25 C26 -175.4(4) . . . . ?
C18 C19 C25 C26 1.4(7) . . . . ?
C24 C25 C26 O5 -143.6(4) . . . . ?
C19 C25 C26 O5 33.6(6) . . . . ?
C24 C25 C26 O6 36.2(6) . . . . ?
C19 C25 C26 O6 -146.6(4) . . . . ?
N3 C27 C28 C29 -1.7(8) . . . . ?
C27 C28 C29 C30 -0.6(8) . . . . ?
C28 C29 C30 C31 2.8(8) . . . . ?
C29 C30 C31 N3 -2.9(7) . . . . ?
C29 C30 C31 C32 175.5(4) . . . . ?
N3 C31 C32 N4 1.7(6) . . . . ?
C30 C31 C32 N4 -176.7(4) . . . . ?
N3 C31 C32 C33 179.6(4) . . . . ?
C30 C31 C32 C33 1.1(8) . . . . ?
N4 C32 C33 C34 1.1(7) . . . . ?
C31 C32 C33 C34 -176.7(5) . . . . ?
C32 C33 C34 C35 -0.9(8) . . . . ?
C33 C34 C35 C36 0.2(9) . . . . ?
C34 C35 C36 N4 0.3(8) . . . . ?
C2 C1 N1 C5 -1.1(7) . . . . ?
C2 C1 N1 Ni1 -173.9(4) . . . . ?
C4 C5 N1 C1 0.4(7) . . . . ?
C6 C5 N1 C1 180.0(4) . . . . ?
C4 C5 N1 Ni1 174.1(3) . . . . ?
C6 C5 N1 Ni1 -6.4(5) . . . . ?
C9 C10 N2 C6 0.9(7) . . . . ?
C9 C10 N2 Ni1 -175.8(3) . . . . ?
C7 C6 N2 C10 -0.4(7) . . . . ?
C5 C6 N2 C10 -177.6(4) . . . . ?
C7 C6 N2 Ni1 176.5(3) . . . . ?
C5 C6 N2 Ni1 -0.6(5) . . . . ?
C28 C27 N3 C31 1.7(7) . . . . ?
C28 C27 N3 Ni2 178.3(3) . . . . ?
C30 C31 N3 C27 0.6(6) . . . . ?
C32 C31 N3 C27 -177.9(4) . . . . ?
C30 C31 N3 Ni2 -176.3(3) . . . . ?
C32 C31 N3 Ni2 5.1(5) . . . . ?
C35 C36 N4 C32 -0.1(7) . . . . ?
C35 C36 N4 Ni2 -174.5(4) . . . . ?
C33 C32 N4 C36 -0.6(7) . . . . ?
C31 C32 N4 C36 177.3(4) . . . . ?
C33 C32 N4 Ni2 174.5(3) . . . . ?
C31 C32 N4 Ni2 -7.5(5) . . . . ?
C10 N2 Ni1 O1 -6.8(4) . . . . ?
C6 N2 Ni1 O1 176.4(3) . . . . ?
C10 N2 Ni1 O2W -178(61) . . . . ?
C6 N2 Ni1 O2W 5.1(19) . . . . ?
C10 N2 Ni1 N1 174.7(4) . . . . ?
C6 N2 Ni1 N1 -2.1(3) . . . . ?
C10 N2 Ni1 O1W -96.5(4) . . . . ?
C6 N2 Ni1 O1W 86.7(3) . . . . ?
C10 N2 Ni1 O3W 80.9(4) . . . . ?
C6 N2 Ni1 O3W -95.9(3) . . . . ?
C1 N1 Ni1 O1 168.9(6) . . . . ?
C5 N1 Ni1 O1 -4.2(9) . . . . ?
C1 N1 Ni1 N2 177.7(4) . . . . ?
C5 N1 Ni1 N2 4.7(3) . . . . ?
C1 N1 Ni1 O2W -1.7(4) . . . . ?
C5 N1 Ni1 O2W -174.7(3) . . . . ?
C1 N1 Ni1 O1W 86.6(4) . . . . ?
C5 N1 Ni1 O1W -86.5(3) . . . . ?
C1 N1 Ni1 O3W -92.8(4) . . . . ?
C5 N1 Ni1 O3W 94.1(3) . . . . ?
C27 N3 Ni2 O5 -4.1(4) . . . . ?
C31 N3 Ni2 O5 172.6(3) . . . . ?
C27 N3 Ni2 O5W -124.9(12) . . . . ?
C31 N3 Ni2 O5W 51.8(13) . . . . ?
C27 N3 Ni2 O6W -94.4(4) . . . . ?
C31 N3 Ni2 O6W 82.3(3) . . . . ?
C27 N3 Ni2 N4 176.3(4) . . . . ?
C31 N3 Ni2 N4 -7.0(3) . . . . ?
C27 N3 Ni2 O4W 85.3(4) . . . . ?
C31 N3 Ni2 O4W -98.0(3) . . . . ?
C36 N4 Ni2 N3 -177.5(4) . . . . ?
C32 N4 Ni2 N3 7.8(3) . . . . ?
C36 N4 Ni2 O5 -179.2(5) . . . . ?
C32 N4 Ni2 O5 6.1(9) . . . . ?
C36 N4 Ni2 O5W 8.1(4) . . . . ?
C32 N4 Ni2 O5W -166.6(3) . . . . ?
C36 N4 Ni2 O6W 92.6(4) . . . . ?
C32 N4 Ni2 O6W -82.1(3) . . . . ?
C36 N4 Ni2 O4W -85.3(4) . . . . ?
C32 N4 Ni2 O4W 99.9(3) . . . . ?
O2 C11 O1 Ni1 -11.0(6) . . . . ?
C12 C11 O1 Ni1 168.2(3) . . . . ?
N2 Ni1 O1 C11 -161.4(4) . . . . ?
O2W Ni1 O1 C11 17.9(4) . . . . ?
N1 Ni1 O1 C11 -152.8(7) . . . . ?
O1W Ni1 O1 C11 -70.5(4) . . . . ?
O3W Ni1 O1 C11 108.4(4) . . . . ?
O6 C26 O5 Ni2 -12.4(6) . . . . ?
C25 C26 O5 Ni2 167.3(3) . . . . ?
N3 Ni2 O5 C26 -163.9(4) . . . . ?
O5W Ni2 O5 C26 10.5(4) . . . . ?
O6W Ni2 O5 C26 -74.1(4) . . . . ?
N4 Ni2 O5 C26 -162.2(6) . . . . ?
O4W Ni2 O5 C26 103.7(4) . . . . ?
